data_4300348
_journal_name_full 'Inorganic Chemistry'
_journal_paper_doi 10.1021/ic050093r
_journal_year 2006
_chemical_formula_sum 'C64 H112 Cl4 N4 Ni4 O8'
_chemical_formula_weight 1442.22
_space_group_IT_number 122
_symmetry_cell_setting tetragonal
_symmetry_space_group_name_Hall 'I -4 2bw'
_symmetry_space_group_name_H-M 'I -4 2 d'
_cell_angle_alpha 90.00
_cell_angle_beta 90.00
_cell_angle_gamma 90.00
_cell_formula_units_Z 4
_cell_length_a 13.4080(4)
_cell_length_b 13.4080(4)
_cell_length_c 42.329(3)
_cell_measurement_temperature 213(2)
_cell_volume 7609.7(6)
_diffrn_ambient_temperature 213(2)
_exptl_crystal_density_diffrn 1.259
_cod_depositor_comments
;
The following automatic conversions were performed:
'_symmetry_cell_setting' value 'Tetragonal' changed to 'tetragonal'
according to '/home/saulius/struct/CIF-dictionaries/cif_core.dic'
dictionary named 'cif_core.dic' version 2.4.1 from 2010-06-29.

Automatic conversion script
Id: cif_fix_enum 1527 2010-12-29 10:47:43Z saulius 
;
_cod_database_code 4300348

loop_
_symmetry_equiv_pos_as_xyz
'x, y, z'
'-x, -y, z'
'y, -x, -z'
'-y, x, -z'
'-x+1/2, y, -z+3/4'
'x+1/2, -y, -z+3/4'
'-y+1/2, -x, z+3/4'
'y+1/2, x, z+3/4'
'x+1/2, y+1/2, z+1/2'
'-x+1/2, -y+1/2, z+1/2'
'y+1/2, -x+1/2, -z+1/2'
'-y+1/2, x+1/2, -z+1/2'
'-x+1, y+1/2, -z+5/4'
'x+1, -y+1/2, -z+5/4'
'-y+1, -x+1/2, z+5/4'
'y+1, x+1/2, z+5/4'

loop_
_atom_site_label
_atom_site_type_symbol
_atom_site_fract_x
_atom_site_fract_y
_atom_site_fract_z
_atom_site_U_iso_or_equiv
_atom_site_adp_type
_atom_site_occupancy
_atom_site_symmetry_multiplicity
_atom_site_calc_flag
_atom_site_refinement_flags
_atom_site_disorder_assembly
_atom_site_disorder_group
Ni1 Ni 0.07061(3) 0.40562(3) 0.224545(11) 0.05073(16) Uani 1 1 d . . .
Cl1 Cl 0.04674(8) 0.23318(7) 0.21778(3) 0.0689(3) Uani 1 1 d . . .
O1 O 0.08155(17) 0.55702(16) 0.22721(6) 0.0506(5) Uani 1 1 d . . .
O2 O 0.2255(2) 0.3910(3) 0.23120(10) 0.0686(8) Uani 1 1 d D . .
N1 N 0.1009(2) 0.4394(2) 0.17821(8) 0.0545(7) Uani 1 1 d . . .
C1 C 0.0948(3) 0.3817(3) 0.15245(10) 0.0622(9) Uani 1 1 d . B .
H1A H 0.0658 0.3182 0.1545 0.075 Uiso 1 1 calc R . .
C2 C 0.1289(4) 0.4105(3) 0.12321(12) 0.0701(10) Uani 1 1 d . . .
H2A H 0.1222 0.3678 0.1057 0.084 Uiso 1 1 calc R B .
C3 C 0.1732(4) 0.5036(3) 0.11978(11) 0.0688(11) Uani 1 1 d . A .
C4 C 0.1798(3) 0.5626(3) 0.14651(10) 0.0640(10) Uani 1 1 d . . .
H4A H 0.2094 0.6260 0.1451 0.077 Uiso 1 1 calc R B .
C5 C 0.1434(3) 0.5295(3) 0.17528(9) 0.0543(8) Uani 1 1 d . B .
C6 C 0.1479(3) 0.5926(3) 0.20460(10) 0.0575(8) Uani 1 1 d . . .
H6A H 0.2158 0.5915 0.2132 0.069 Uiso 1 1 calc R B .
H6B H 0.1312 0.6617 0.1993 0.069 Uiso 1 1 calc R . .
C7 C 0.2148(6) 0.5391(4) 0.08809(13) 0.110(3) Uani 1 1 d D . .
C8 C 0.2029(10) 0.4700(9) 0.0622(3) 0.090(3) Uiso 0.534(12) 1 d PD A 1
H8A H 0.2618 0.4284 0.0606 0.135 Uiso 0.534(12) 1 calc PR A 1
H8B H 0.1939 0.5069 0.0427 0.135 Uiso 0.534(12) 1 calc PR A 1
H8C H 0.1449 0.4284 0.0660 0.135 Uiso 0.534(12) 1 calc PR A 1
C9 C 0.3383(8) 0.5368(9) 0.0946(3) 0.089(3) Uiso 0.534(12) 1 d PD A 1
H9A H 0.3510 0.5437 0.1171 0.133 Uiso 0.534(12) 1 calc PR A 1
H9B H 0.3697 0.5914 0.0834 0.133 Uiso 0.534(12) 1 calc PR A 1
H9C H 0.3655 0.4740 0.0872 0.133 Uiso 0.534(12) 1 calc PR A 1
C10 C 0.1842(12) 0.6395(9) 0.0804(3) 0.090(3) Uiso 0.534(12) 1 d PD A 1
H10A H 0.2300 0.6866 0.0900 0.135 Uiso 0.534(12) 1 calc PR A 1
H10B H 0.1175 0.6511 0.0884 0.135 Uiso 0.534(12) 1 calc PR A 1
H10C H 0.1847 0.6482 0.0577 0.135 Uiso 0.534(12) 1 calc PR A 1
C8A C 0.1116(13) 0.5331(15) 0.0653(4) 0.128(6) Uiso 0.466(12) 1 d PD A 2
H8AA H 0.0529 0.5402 0.0785 0.192 Uiso 0.466(12) 1 calc PR A 2
H8AB H 0.1096 0.4692 0.0546 0.192 Uiso 0.466(12) 1 calc PR A 2
H8AC H 0.1132 0.5864 0.0498 0.192 Uiso 0.466(12) 1 calc PR A 2
C9A C 0.2598(16) 0.4690(12) 0.0700(4) 0.118(5) Uiso 0.466(12) 1 d PD A 2
H9AA H 0.3257 0.4549 0.0784 0.177 Uiso 0.466(12) 1 calc PR A 2
H9AB H 0.2659 0.4934 0.0485 0.177 Uiso 0.466(12) 1 calc PR A 2
H9AC H 0.2202 0.4085 0.0701 0.177 Uiso 0.466(12) 1 calc PR A 2
C10A C 0.2269(11) 0.6467(8) 0.0859(3) 0.075(3) Uiso 0.466(12) 1 d PD A 2
H10D H 0.2850 0.6670 0.0979 0.113 Uiso 0.466(12) 1 calc PR A 2
H10E H 0.1681 0.6794 0.0943 0.113 Uiso 0.466(12) 1 calc PR A 2
H10F H 0.2355 0.6655 0.0639 0.113 Uiso 0.466(12) 1 calc PR A 2
C11 C 0.2943(6) 0.3156(6) 0.2260(2) 0.064(2) Uiso 0.553(13) 1 d PD B 1
H11A H 0.2679 0.2669 0.2109 0.077 Uiso 0.553(13) 1 calc PR B 1
H11B H 0.3098 0.2810 0.2458 0.077 Uiso 0.553(13) 1 calc PR B 1
C12 C 0.3912(6) 0.3679(7) 0.2122(3) 0.071(2) Uiso 0.553(13) 1 d PD B 1
H12A H 0.4175 0.4170 0.2272 0.085 Uiso 0.553(13) 1 calc PR B 1
H12B H 0.3762 0.4018 0.1922 0.085 Uiso 0.553(13) 1 calc PR B 1
C13 C 0.4718(7) 0.2775(7) 0.2066(2) 0.072(3) Uiso 0.553(13) 1 d PD B 1
C14 C 0.4717(11) 0.1807(9) 0.2203(3) 0.102(4) Uiso 0.553(13) 1 d PD B 1
H14A H 0.4062 0.1665 0.2289 0.152 Uiso 0.553(13) 1 calc PR B 1
H14B H 0.5209 0.1779 0.2370 0.152 Uiso 0.553(13) 1 calc PR B 1
H14C H 0.4879 0.1317 0.2042 0.152 Uiso 0.553(13) 1 calc PR B 1
C15 C 0.5707(12) 0.3266(14) 0.2097(4) 0.134(5) Uiso 0.553(13) 1 d PD B 1
H15A H 0.6060 0.2986 0.2276 0.201 Uiso 0.553(13) 1 calc PR B 1
H15B H 0.5615 0.3976 0.2128 0.201 Uiso 0.553(13) 1 calc PR B 1
H15C H 0.6091 0.3155 0.1906 0.201 Uiso 0.553(13) 1 calc PR B 1
C11A C 0.2912(8) 0.3317(11) 0.2139(3) 0.080(4) Uiso 0.447(13) 1 d PD B 2
H11C H 0.2869 0.3504 0.1915 0.097 Uiso 0.447(13) 1 calc PR B 2
H11D H 0.2706 0.2619 0.2158 0.097 Uiso 0.447(13) 1 calc PR B 2
C12A C 0.3978(7) 0.3412(9) 0.2246(3) 0.065(3) Uiso 0.447(13) 1 d PD B 2
H12C H 0.4086 0.3000 0.2434 0.079 Uiso 0.447(13) 1 calc PR B 2
H12D H 0.4120 0.4107 0.2301 0.079 Uiso 0.447(13) 1 calc PR B 2
C13A C 0.4687(9) 0.3072(10) 0.1979(3) 0.073(3) Uiso 0.447(13) 1 d PD B 2
C14A C 0.535(2) 0.261(3) 0.2241(6) 0.195(12) Uiso 0.447(13) 1 d PD B 2
H14D H 0.4975 0.2120 0.2358 0.292 Uiso 0.447(13) 1 calc PR B 2
H14E H 0.5576 0.3135 0.2384 0.292 Uiso 0.447(13) 1 calc PR B 2
H14F H 0.5930 0.2296 0.2145 0.292 Uiso 0.447(13) 1 calc PR B 2
C15A C 0.5542(15) 0.3707(16) 0.1888(5) 0.145(8) Uiso 0.447(13) 1 d PD B 2
H15D H 0.6053 0.3298 0.1791 0.218 Uiso 0.447(13) 1 calc PR B 2
H15E H 0.5812 0.4028 0.2075 0.218 Uiso 0.447(13) 1 calc PR B 2
H15F H 0.5321 0.4212 0.1740 0.218 Uiso 0.447(13) 1 calc PR B 2
C16 C 0.4457(8) 0.2593(8) 0.1697(2) 0.139(3) Uiso 1 1 d D . .
H16A H 0.4007 0.2030 0.1678 0.208 Uiso 1 1 calc R B 1
H16B H 0.5066 0.2456 0.1582 0.208 Uiso 1 1 calc R B 1
H16C H 0.4141 0.3185 0.1611 0.208 Uiso 1 1 calc R B 1
H2O H 0.243(3) 0.419(3) 0.2416(10) 0.041(13) Uiso 1 1 d . . .

loop_
_atom_site_aniso_label
_atom_site_aniso_U_11
_atom_site_aniso_U_22
_atom_site_aniso_U_33
_atom_site_aniso_U_23
_atom_site_aniso_U_13
_atom_site_aniso_U_12
Ni1 0.0432(2) 0.0347(2) 0.0743(3) -0.00015(18) 0.00511(19) -0.00187(16)
Cl1 0.0702(6) 0.0360(4) 0.1004(8) -0.0003(4) 0.0146(5) -0.0020(4)
O1 0.0424(11) 0.0362(10) 0.0731(14) -0.0045(9) 0.0005(11) -0.0044(10)
O2 0.0456(14) 0.0666(19) 0.094(2) -0.0210(17) 0.0061(15) 0.0046(13)
N1 0.0497(16) 0.0380(13) 0.0758(18) 0.0004(12) 0.0062(13) -0.0067(12)
C1 0.065(2) 0.0387(17) 0.083(2) -0.0051(15) 0.007(2) -0.0073(16)
C2 0.082(3) 0.0442(19) 0.084(3) -0.0147(19) 0.014(2) -0.0071(19)
C3 0.080(3) 0.0454(19) 0.081(3) -0.0005(18) 0.023(2) -0.0033(19)
C4 0.064(2) 0.0446(19) 0.083(3) -0.0018(18) 0.0107(19) -0.0078(18)
C5 0.0480(18) 0.0394(17) 0.076(2) -0.0024(16) 0.0084(16) -0.0045(14)
C6 0.0519(19) 0.0432(18) 0.077(2) -0.0001(17) 0.0070(16) -0.0087(15)
C7 0.191(8) 0.057(3) 0.082(3) -0.003(2) 0.049(4) -0.025(4)

loop_
_geom_bond_atom_site_label_1
_geom_bond_atom_site_label_2
_geom_bond_distance
_geom_bond_site_symmetry_2
_geom_bond_publ_flag
Ni1 O1 2.038(2) . ?
Ni1 N1 2.054(3) . ?
Ni1 O1 2.057(2) 11_455 ?
Ni1 O1 2.104(2) 2_565 ?
Ni1 O2 2.105(3) . ?
Ni1 Cl1 2.3516(10) . ?
O1 C6 1.391(4) . ?
O1 Ni1 2.057(2) 12 ?
O1 Ni1 2.104(2) 2_565 ?
O2 C11A 1.394(11) . ?
O2 C11 1.387(8) . ?
O2 H2O 0.62(4) . ?
N1 C1 1.340(5) . ?
N1 C5 1.341(5) . ?
C1 C2 1.375(7) . ?
C1 H1A 0.9400 . ?
C2 C3 1.390(6) . ?
C2 H2A 0.9400 . ?
C3 C4 1.383(6) . ?
C3 C7 1.529(7) . ?
C4 C5 1.385(6) . ?
C4 H4A 0.9400 . ?
C5 C6 1.503(5) . ?
C6 H6A 0.9800 . ?
C6 H6B 0.9800 . ?
C7 C9A 1.354(13) . ?
C7 C10 1.444(12) . ?
C7 C10A 1.455(11) . ?
C7 C8 1.443(11) . ?
C7 C8A 1.688(15) . ?
C7 C9 1.679(12) . ?
C8 H8A 0.9700 . ?
C8 H8B 0.9700 . ?
C8 H8C 0.9700 . ?
C9 H9A 0.9700 . ?
C9 H9B 0.9700 . ?
C9 H9C 0.9700 . ?
C10 H10A 0.9700 . ?
C10 H10B 0.9700 . ?
C10 H10C 0.9700 . ?
C8A H8AA 0.9700 . ?
C8A H8AB 0.9700 . ?
C8A H8AC 0.9700 . ?
C9A H9AA 0.9700 . ?
C9A H9AB 0.9700 . ?
C9A H9AC 0.9700 . ?
C10A H10D 0.9700 . ?
C10A H10E 0.9700 . ?
C10A H10F 0.9700 . ?
C11 C12 1.587(11) . ?
C11 H11A 0.9800 . ?
C11 H11B 0.9800 . ?
C11 H2O 1.68(5) . ?
C12 C13 1.641(11) . ?
C12 H12A 0.9800 . ?
C12 H12B 0.9800 . ?
C13 C14 1.421(14) . ?
C13 C15 1.486(14) . ?
C13 C16 1.618(11) . ?
C14 H14A 0.9700 . ?
C14 H14B 0.9700 . ?
C14 H14C 0.9700 . ?
C15 H15A 0.9700 . ?
C15 H15B 0.9700 . ?
C15 H15C 0.9700 . ?
C11A C12A 1.504(13) . ?
C11A H11C 0.9800 . ?
C11A H11D 0.9800 . ?
C12A C13A 1.543(12) . ?
C12A H12C 0.9800 . ?
C12A H12D 0.9800 . ?
C13A C16 1.390(12) . ?
C13A C15A 1.478(17) . ?
C13A C14A 1.553(18) . ?
C14A C15A 2.11(3) . ?
C14A H14D 0.9700 . ?
C14A H14E 0.9700 . ?
C14A H14F 0.9700 . ?
C15A H15D 0.9700 . ?
C15A H15E 0.9700 . ?
C15A H15F 0.9700 . ?
C16 H16A 0.9700 . ?
C16 H16B 0.9700 . ?
C16 H16C 0.9700 . ?
